data_2005057
loop_
_publ_author_name
'Elliot, D.'
'Price, C. L.'
'Martin, L. L.'
'Taylor, M. R.'

_publ_contact_author
;
   Dr Max R. Taylor
   Chemistry Department
   The Flinders University of South Australia
   GPO Box 2100
   Adelaide 5001
   Australia
;
_publ_section_title
;
 {2-[Bis(1-methyl-2-benzimidazolylmethyl)amino]-ethanol}chlorocopper(II)
 Chloride Hydrate
;
_journal_issue 6
_journal_name_full 'Acta Crystallographica Section C'
_journal_page_first 1421
_journal_page_last 1423
_journal_paper_doi 10.1107/S0108270196001205
_journal_volume 52
_journal_year 1996
_chemical_formula_iupac '[Cu Cl (C20 H23 N5 O)] Cl , (H2 O)'
_chemical_formula_moiety 'C20 H23 Cl Cu N5 O 1+, Cl 1-, H2 O'
_chemical_formula_structural '(Cu Cl (C20 H23 N5 O)) Cl (H2 O)'
_chemical_formula_sum 'C20 H25 Cl2 Cu N5 O2'
_chemical_formula_weight 501.90
_chemical_name_systematic
;N-2-hydroxyethyl-N,N-bis[1-methyl-2-benzimidazolylmethyl]aminechlorocopper(II)
 chloride hydrate
;
_space_group_IT_number 14
_symmetry_cell_setting monoclinic
_symmetry_space_group_name_Hall '-P 2ybc'
_symmetry_space_group_name_H-M 'P 1 21/c 1'
_audit_creation_method from_xtal_archive_file_using_CIFIO
_cell_angle_alpha 90.00000
_cell_angle_beta 99.46(2)
_cell_angle_gamma 90.00000
_cell_formula_units_Z 4
_cell_length_a 8.336(2)
_cell_length_b 15.044(4)
_cell_length_c 17.454(6)
_cell_measurement_reflns_used 6
_cell_measurement_temperature 293
_cell_measurement_theta_max 22.16
_cell_measurement_theta_min 19.24
_cell_volume 2159.1(11)
_computing_data_reduction 'Xtal DIFDAT ADDREF ABSORB SORTRF (Hall, Flack & Stewart, 1992)'
_computing_molecular_graphics Xtal
_computing_publication_material Xtal_CIFIO
_computing_structure_refinement Xtal_CRYLSQ
_computing_structure_solution Xtal
_diffrn_ambient_temperature 293
_diffrn_measurement_device CAD4
_diffrn_measurement_method '\w/2\q scans'
_diffrn_radiation_monochromator graphite
_diffrn_radiation_source 'X-ray tube'
_diffrn_radiation_type 'Mo K\a'
_diffrn_radiation_wavelength 0.71073
_diffrn_reflns_av_R_equivalents 0.000
_diffrn_reflns_av_sigmaI/netI .043
_diffrn_reflns_limit_h_max 11
_diffrn_reflns_limit_h_min 0
_diffrn_reflns_limit_k_max 21
_diffrn_reflns_limit_k_min 0
_diffrn_reflns_limit_l_max 24
_diffrn_reflns_limit_l_min -24
_diffrn_reflns_number 6289
_diffrn_reflns_theta_max 30.0
_diffrn_reflns_theta_min 1.8
_diffrn_standards_decay_% 0
_diffrn_standards_interval_time 60
_diffrn_standards_number 6
_exptl_absorpt_coefficient_mu 1.29
_exptl_absorpt_correction_T_max .6869
_exptl_absorpt_correction_T_min .6398
_exptl_absorpt_correction_type integration
_exptl_crystal_colour blue-green
_exptl_crystal_density_diffrn 1.544
_exptl_crystal_density_meas 1.540(10)
_exptl_crystal_density_method
;
  flotation in 1,1,1-trichloroethane and 1,2-dibromoethane
;
_exptl_crystal_description prism
_exptl_crystal_F_000 1035.77
_exptl_crystal_size_max 0.42
_exptl_crystal_size_mid 0.42
_exptl_crystal_size_min 0.27
_refine_diff_density_max .667
_refine_diff_density_min -.508
_refine_ls_extinction_method none
_refine_ls_goodness_of_fit_all 1.765
_refine_ls_goodness_of_fit_obs 1.798
_refine_ls_hydrogen_treatment refall
_refine_ls_matrix_type full
_refine_ls_number_constraints 0
_refine_ls_number_parameters 367
_refine_ls_number_reflns 5902
_refine_ls_number_restraints 0
_refine_ls_R_factor_all .063
_refine_ls_R_factor_obs .056
_refine_ls_shift/esd_max .383
_refine_ls_shift/esd_mean .102
_refine_ls_structure_factor_coef Fsqd
_refine_ls_weighting_scheme sigma
_refine_ls_wR_factor_all .106
_refine_ls_wR_factor_obs .104
_reflns_number_observed 5902
_reflns_number_total 6289
_reflns_observed_criterion refl_observed_if_Fsqd_>0
_cod_data_source_file sk1011.cif
_cod_data_source_block david
_cod_original_cell_volume 2159.0(10)
_cod_original_sg_symbol_Hall -P_2ybc
_cod_original_sg_symbol_H-M 'P 21/c'
_cod_database_code 2005057
_cod_database_fobs_code 2005057

loop_
_symmetry_equiv_pos_as_xyz
+x,+y,+z
-x,1/2+y,1/2-z
-x,-y,-z
+x,1/2-y,1/2+z

loop_
_atom_site_aniso_label
_atom_site_aniso_U_11
_atom_site_aniso_U_22
_atom_site_aniso_U_33
_atom_site_aniso_U_12
_atom_site_aniso_U_13
_atom_site_aniso_U_23
Cu .02630(10) .0379(2) .02980(10) .00400(10) .00280(10) -.00170(10)
Cl(1) .0408(3) .0616(4) .0431(3) .0209(3) .0019(3) -.0063(3)
Cl(2) .0336(3) .0678(5) .1013(7) -.0053(3) .0064(4) -.0261(5)
N(1) .0259(9) .0380(10) .0360(10) .0003(8) .0061(8) -.0017(8)
C(1) .0350(10) .047(2) .0380(10) .0040(10) .0110(10) -.0020(10)
C(2) .0380(10) .0350(10) .0330(10) -.0010(10) .0080(10) .0010(10)
N(3) .0310(10) .0440(10) .0320(10) .0043(8) .0044(8) -.0009(9)
C(4) .0370(10) .0360(10) .0320(10) .0010(10) .0003(9) .0020(10)
C(5) .0380(10) .052(2) .0380(10) .0020(10) .0030(10) -.0010(10)
C(6) .0390(10) .053(2) .051(2) .0000(10) -.0050(10) .0040(10)
C(7) .053(2) .052(2) .043(2) -.0040(10) -.0100(10) .0060(10)
C(8) .058(2) .045(2) .0320(10) -.0050(10) .0010(10) .0010(10)
C(9) .0440(10) .0340(10) .0330(10) -.0030(10) .0050(10) .0010(10)
N(10) .0430(10) .0390(10) .0320(10) .0001(9) .0108(9) -.0018(9)
C(11) .058(2) .053(2) .0410(10) .004(2) .0180(10) -.0070(10)
C(1') .0250(10) .0470(10) .0410(10) -.0020(10) .0050(10) .0010(10)
C(2') .0260(10) .0370(10) .0400(10) -.0020(10) .0015(9) .0000(10)
N(3') .0254(9) .0410(10) .0340(10) .0015(8) .0013(8) -.0028(8)
C(4') .0330(10) .0340(10) .0330(10) -.0010(10) .0006(9) -.0020(10)
C(5') .0370(10) .050(2) .0390(10) .0020(10) .0050(10) -.0050(10)
C(6') .051(2) .058(2) .0410(10) .0030(10) .0130(10) -.0070(10)
C(7') .063(2) .054(2) .0330(10) -.0030(10) .0020(10) -.0040(10)
C(8') .047(2) .046(2) .0370(10) -.0060(10) -.0060(10) .0020(10)
C(9') .0320(10) .0340(10) .0400(10) -.0030(10) -.0010(10) -.0020(10)
N(10') .0268(9) .0410(10) .0420(10) -.0030(8) -.0013(8) -.0008(9)
C(11') .0290(10) .066(2) .061(2) .0040(10) -.0040(10) -.003(2)
C(12) .0310(10) .0410(10) .047(2) .0060(10) .0080(10) .0010(10)
C(13) .0360(10) .0370(10) .057(2) -.0040(10) .0100(10) -.0030(10)
O(1) .0293(9) .0480(10) .0480(10) -.0029(8) .0073(8) -.0032(8)
O(2) .056(2) .085(2) .072(2) .0010(10) .0220(10) -.0040(10)

loop_
_atom_site_label
_atom_site_fract_x
_atom_site_fract_y
_atom_site_fract_z
_atom_site_U_iso_or_equiv
_atom_site_thermal_displace_type
Cu .54780(3) .62181(2) .45713(2) .03150(10) Uani
Cl(1) .76579(8) .54412(5) .43435(4) .0491(3) Uani
Cl(2) .95721(8) .82912(6) .49576(6) .0681(5) Uani
N(1) .3354(2) .68940(10) .47840(10) .0331(9) Uani
C(1) .3255(3) .6847(2) .5624(2) .0390(10) Uani
C(2) .4904(3) .6642(2) .60590(10) .0350(10) Uani
N(3) .6089(2) .63600(10) .57020(10) .0360(10) Uani
C(4) .7451(3) .6255(2) .62830(10) .0360(10) Uani
C(5) .9032(3) .5994(2) .6245(2) .0430(10) Uani
C(6) 1.0103(4) .5958(2) .6936(2) .0490(10) Uani
C(7) .9639(4) .6171(2) .7643(2) .051(2) Uani
C(8) .8073(4) .6434(2) .7686(2) .0460(10) Uani
C(9) .6997(3) .6475(2) .69930(10) .0380(10) Uani
N(10) .5368(3) .67190(10) .68290(10) .0370(10) Uani
C(11) .4369(4) .6963(2) .7407(2) .050(2) Uani
C(1') .1930(3) .6471(2) .4289(2) .0380(10) Uani
C(2') .2505(3) .6197(2) .35620(10) .0350(10) Uani
N(3') .4062(2) .59900(10) .35740(10) .0337(9) Uani
C(4') .4208(3) .5772(2) .28160(10) .0340(10) Uani
C(5') .5545(3) .5536(2) .2484(2) .0420(10) Uani
C(6') .5300(4) .5382(2) .1695(2) .049(2) Uani
C(7') .3773(4) .5474(2) .1242(2) .051(2) Uani
C(8') .2427(4) .5711(2) .1555(2) .0450(10) Uani
C(9') .2679(3) .5861(2) .23530(10) .0360(10) Uani
N(10') .1625(2) .61340(10) .28470(10) .0370(10) Uani
C(11') -.0112(3) .6315(3) .2605(2) .054(2) Uani
C(12) .3531(3) .7829(2) .4522(2) .0400(10) Uani
C(13) .5226(3) .8180(2) .4722(2) .0430(10) Uani
O(1) .6226(2) .76340(10) .43300(10) .0420(10) Uani
O(2) .1686(4) .9923(2) .4346(2) .070(2) Uani
H(5) .928(3) .582(2) .574(2) .040(7) Uiso
H(6) 1.114(4) .578(2) .689(2) .060(10) Uiso
H(7) 1.035(4) .608(2) .812(2) .050(10) Uiso
H(8) .774(4) .654(2) .815(2) .044(9) Uiso
H(111) .483(4) .739(3) .775(2) .090(10) Uiso
H(211) .413(4) .641(2) .773(2) .070(10) Uiso
H(311) .331(5) .721(2) .715(2) .080(10) Uiso
H(5') .667(3) .546(2) .281(2) .045(8) Uiso
H(6') .607(4) .521(2) .145(2) .060(10) Uiso
H(7') .362(3) .539(2) .068(2) .052(9) Uiso
H(8') .138(3) .580(2) .127(2) .051(8) Uiso
H(111') -.056(5) .640(3) .297(2) .090(10) Uiso
H(211') -.024(4) .679(3) .225(2) .090(10) Uiso
H(311') -.074(5) .580(3) .233(2) .110(10) Uiso
H(1) .252(3) .635(2) .573(2) .042(8) Uiso
H(21) .294(3) .739(2) .580(2) .043(8) Uiso
H(1') .102(4) .685(2) .420(2) .036(9) Uiso
H(21') .164(4) .587(2) .455(2) .054(9) Uiso
H(12) .322(3) .783(2) .400(2) .043(8) Uiso
H(212) .295(3) .810(2) .473(2) .038(9) Uiso
H(13) .527(4) .879(2) .454(2) .040(10) Uiso
H(213) .560(3) .822(2) .5320(10) .034(7) Uiso
H(1'') .718(4) .773(2) .451(2) .070(10) Uiso
H(20) .118(4) .972(3) .443(2) .010(10) Uiso

loop_
_atom_type_symbol
_atom_type_scat_dispersion_real
_atom_type_scat_dispersion_imag
_atom_type_scat_source
Cu .263 1.266 Int._Tables_Vol_IV_Tables_2.2B_and_2.3.1
Cl .132 .159 Int._Tables_Vol_IV_Tables_2.2B_and_2.3.1
C .002 .002 Int._Tables_Vol_IV_Tables_2.2B_and_2.3.1
N .004 .003 Int._Tables_Vol_IV_Tables_2.2B_and_2.3.1
O .008 .006 Int._Tables_Vol_IV_Tables_2.2B_and_2.3.1
H 0 0 Int._Tables_Vol_IV_Tables_2.2B_and_2.3.1

loop_
_geom_angle_atom_site_label_1
_geom_angle_atom_site_label_2
_geom_angle_atom_site_label_3
_geom_angle
_geom_angle_publ_flag
Cl(1) Cu N(1) 177.24(6) yes
Cl(1) Cu N(3) 98.63(6) yes
Cl(1) Cu N(3') 97.93(6) yes
Cl(1) Cu O(1) 101.52(5) yes
N(1) Cu N(3) 81.88(8) yes
N(1) Cu N(3') 80.91(8) yes
N(1) Cu O(1) 81.14(7) yes
N(3) Cu N(3') 157.81(9) yes
N(3) Cu O(1) 92.89(8) yes
N(3') Cu O(1) 98.18(7) yes
Cu N(1) C(1) 109.50(10) ?
Cu N(1) C(1') 107.5(2) ?
Cu N(1) C(12) 105.6(2) ?
C(1) N(1) C(1') 112.6(2) ?
C(1) N(1) C(12) 111.8(2) ?
C(1') N(1) C(12) 109.5(2) ?
N(1) C(1) C(2) 108.5(2) ?
N(1) C(1) H(1) 110(2) ?
N(1) C(1) H(21) 111(2) ?
C(2) C(1) H(1) 107(2) ?
C(2) C(1) H(21) 107(2) ?
H(1) C(1) H(21) 112(3) ?
C(1) C(2) N(3) 121.7(2) ?
C(1) C(2) N(10) 125.7(2) ?
N(3) C(2) N(10) 112.7(2) ?
Cu N(3) C(2) 114.70(10) ?
Cu N(3) C(4) 139.4(2) ?
C(2) N(3) C(4) 105.9(2) ?
N(3) C(4) C(5) 131.4(2) ?
N(3) C(4) C(9) 108.1(2) ?
C(5) C(4) C(9) 120.5(2) ?
C(4) C(5) C(6) 116.9(3) ?
C(4) C(5) H(5) 117.0(10) ?
C(6) C(5) H(5) 126.0(10) ?
C(5) C(6) C(7) 122.2(3) ?
C(5) C(6) H(6) 115(2) ?
C(7) C(6) H(6) 123(2) ?
C(6) C(7) C(8) 121.2(3) ?
C(6) C(7) H(7) 121(2) ?
C(8) C(7) H(7) 117(2) ?
C(7) C(8) C(9) 116.7(3) ?
C(7) C(8) H(8) 122(2) ?
C(9) C(8) H(8) 121(2) ?
C(4) C(9) C(8) 122.4(3) ?
C(4) C(9) N(10) 106.1(2) ?
C(8) C(9) N(10) 131.5(3) ?
C(2) N(10) C(9) 107.2(2) ?
C(2) N(10) C(11) 127.8(2) ?
C(9) N(10) C(11) 125.0(2) ?
N(10) C(11) H(111) 114(2) ?
N(10) C(11) H(211) 111(2) ?
N(10) C(11) H(311) 110(2) ?
H(111) C(11) H(211) 107(3) ?
H(111) C(11) H(311) 106(3) ?
H(211) C(11) H(311) 108(3) ?
N(1) C(1') C(2') 106.0(2) ?
N(1) C(1') H(1') 112(2) ?
N(1) C(1') H(21') 109(2) ?
C(2') C(1') H(1') 113(2) ?
C(2') C(1') H(21') 106(2) ?
H(1') C(1') H(21') 110(3) ?
C(1') C(2') N(3') 120.1(2) ?
C(1') C(2') N(10') 127.6(2) ?
N(3') C(2') N(10') 112.4(2) ?
Cu N(3') C(2') 114.5(2) ?
Cu N(3') C(4') 138.7(2) ?
C(2') N(3') C(4') 106.2(2) ?
N(3') C(4') C(5') 131.5(2) ?
N(3') C(4') C(9') 108.3(2) ?
C(5') C(4') C(9') 120.2(2) ?
C(4') C(5') C(6') 117.6(2) ?
C(4') C(5') H(5') 122(2) ?
C(6') C(5') H(5') 121(2) ?
C(5') C(6') C(7') 121.6(3) ?
C(5') C(6') H(6') 123(2) ?
C(7') C(6') H(6') 115(2) ?
C(6') C(7') C(8') 122.0(3) ?
C(6') C(7') H(7') 121(2) ?
C(8') C(7') H(7') 117(2) ?
C(7') C(8') C(9') 116.2(2) ?
C(7') C(8') H(8') 125(2) ?
C(9') C(8') H(8') 119(2) ?
C(4') C(9') C(8') 122.4(2) ?
C(4') C(9') N(10') 106.2(2) ?
C(8') C(9') N(10') 131.3(2) ?
C(2') N(10') C(9') 107.0(2) ?
C(2') N(10') C(11') 128.1(2) ?
C(9') N(10') C(11') 124.9(2) ?
N(10') C(11') H(111') 112(3) ?
N(10') C(11') H(211') 110(2) ?
N(10') C(11') H(311') 114(2) ?
H(111') C(11') H(211') 112(4) ?
H(111') C(11') H(311') 103(4) ?
H(211') C(11') H(311') 106(3) ?
N(1) C(12) C(13) 113.5(2) ?
N(1) C(12) H(12) 107(2) ?
N(1) C(12) H(212) 105(2) ?
C(13) C(12) H(12) 109(2) ?
C(13) C(12) H(212) 110(2) ?
H(12) C(12) H(212) 112(3) ?
C(12) C(13) O(1) 106.9(2) ?
C(12) C(13) H(13) 110(2) ?
C(12) C(13) H(213) 112.0(10) ?
O(1) C(13) H(13) 109(2) ?
O(1) C(13) H(213) 114.0(10) ?
H(13) C(13) H(213) 104(2) ?
Cu O(1) C(13) 104.5(2) ?
Cu O(1) H(1'') 111(2) ?
C(13) O(1) H(1'') 109(2) ?

loop_
_geom_bond_atom_site_label_1
_geom_bond_atom_site_label_2
_geom_bond_distance
_geom_bond_publ_flag
Cu Cl(1) 2.2510(10) yes
Cu N(1) 2.127(2) yes
Cu N(3) 1.967(2) yes
Cu N(3') 1.966(2) yes
Cu O(1) 2.278(2) yes
N(1) C(1) 1.484(3) ?
N(1) C(1') 1.491(3) ?
N(1) C(12) 1.494(4) ?
C(1) C(2) 1.490(3) ?
C(1) H(1) 1.00(3) ?
C(1) H(21) .92(3) ?
C(2) N(3) 1.322(3) ?
C(2) N(10) 1.340(3) ?
N(3) C(4) 1.400(3) ?
C(4) C(5) 1.387(4) ?
C(4) C(9) 1.395(4) ?
C(5) C(6) 1.380(4) ?
C(5) H(5) .97(3) ?
C(6) C(7) 1.389(5) ?
C(6) H(6) .92(3) ?
C(7) C(8) 1.378(4) ?
C(7) H(7) .95(3) ?
C(8) C(9) 1.383(4) ?
C(8) H(8) .91(3) ?
C(9) N(10) 1.391(3) ?
N(10) C(11) 1.457(4) ?
C(11) H(111) .92(4) ?
C(11) H(211) 1.04(3) ?
C(11) H(311) 1.00(4) ?
C(1') C(2') 1.486(4) ?
C(1') H(1') .94(3) ?
C(1') H(21') 1.06(3) ?
C(2') N(3') 1.331(3) ?
C(2') N(10') 1.343(3) ?
N(3') C(4') 1.388(3) ?
C(4') C(5') 1.384(4) ?
C(4') C(9') 1.398(3) ?
C(5') C(6') 1.379(4) ?
C(5') H(5') 1.02(3) ?
C(6') C(7') 1.390(4) ?
C(6') H(6') .87(3) ?
C(7') C(8') 1.374(4) ?
C(7') H(7') .98(3) ?
C(8') C(9') 1.392(4) ?
C(8') H(8') .94(3) ?
C(9') N(10') 1.390(3) ?
N(10') C(11') 1.466(3) ?
C(11') H(111') .79(4) ?
C(11') H(211') .93(4) ?
C(11') H(311') 1.01(4) ?
C(12) C(13) 1.494(4) ?
C(12) H(12) .91(3) ?
C(12) H(212) .77(3) ?
C(13) O(1) 1.422(4) ?
C(13) H(13) .97(3) ?
C(13) H(213) 1.03(3) ?
O(1) H(1'') .81(3) ?
O(2) H(20) .57(4) ?

loop_
_geom_contact_atom_site_label_1
_geom_contact_atom_site_label_2
_geom_contact_distance
O(2) Cl(2) 3.300(4)
O(2) C(12) 3.498(4)
O(2) C(13) 3.921(4)
O(2) C(6') 3.405(5)
O(2) C(8') 3.723(4)
O(2) Cl(2) 3.195(4)
O(2) O(2) 3.908(5)
O(2) C(7) 3.576(4)
O(2) C(7') 3.526(4)
O(2) C(8') 3.921(4)
Cu Cl(1) 2.2502(9)
Cu N(1) 2.127(2)
Cu C(1) 2.971(3)
Cu C(2) 2.791(3)
Cu N(3) 1.967(2)
Cu C(4) 3.164(2)
Cu C(1') 2.942(2)
Cu C(2') 2.795(2)
Cu N(3') 1.966(2)
Cu C(4') 3.145(2)
Cu C(12) 2.910(3)
Cu C(13) 2.973(3)
Cu O(1) 2.278(2)
O(1) Cu 2.278(2)
O(1) Cl(2) 2.992(2)
O(1) N(1) 2.867(3)
O(1) N(3) 3.084(3)
O(1) N(3') 3.214(3)
O(1) C(12) 2.343(3)
O(1) C(13) 1.422(4)
